data_4121645
loop_
_publ_author_name
'Meihaus, Katie R.'
'Minasian, Stefan G.'
'Lukens, Jr, Wayne W'
'Kozimor, Stosh A.'
'Shuh, David K.'
'Tyliszczak, Tolek'
'Long, Jeffrey R.'

_publ_section_title
;
 Influence of Pyrazolate vs N-Heterocyclic Carbene Ligands on the Slow
 Magnetic Relaxation of Homoleptic Trischelate Lanthanide(III) and
 Uranium(III) Complexes.
;
_journal_issue 16
_journal_name_full 'Journal of the American Chemical Society'
_journal_page_first 6056
_journal_page_last 6068
_journal_paper_doi 10.1021/ja501569t
_journal_volume 136
_journal_year 2014
_chemical_formula_sum 'C24 H36 B3 Dy N12'
_chemical_formula_weight 687.58
_chemical_name_common km14
_chemical_name_systematic
; 
 ? 
;
_space_group_IT_number 148
_symmetry_cell_setting hexagonal
_symmetry_space_group_name_Hall '-R 3'
_symmetry_space_group_name_H-M 'R -3 :H'
_atom_sites_solution_hydrogens geom
_atom_sites_solution_primary direct
_atom_sites_solution_secondary difmap
_audit_creation_method SHELXL-97
_cell_angle_alpha 90.00
_cell_angle_beta 90.00
_cell_angle_gamma 120.00
_cell_formula_units_Z 6
_cell_length_a 16.214(9)
_cell_length_b 16.214(9)
_cell_length_c 19.624(11)
_cell_measurement_reflns_used 5993
_cell_measurement_temperature 100(2)
_cell_measurement_theta_max 25.30
_cell_measurement_theta_min 2.51
_cell_volume 4468(4)
_computing_cell_refinement 'Bruker APEX2 v. 2009.1'
_computing_data_collection 'Bruker APEX2 v. 2009.1'
_computing_data_reduction 'Bruker APEX2 v. 2009.1'
_computing_molecular_graphics ORTEP-32
_computing_publication_material WinGX
_computing_structure_refinement 'SHELXL-97 (Sheldrick, 2008)'
_computing_structure_solution SIR-2004
_diffrn_ambient_temperature 100(2)
_diffrn_detector_area_resol_mean 8.366
_diffrn_measured_fraction_theta_full 0.999
_diffrn_measured_fraction_theta_max 0.999
_diffrn_measurement_device_type 'Bruker APEX-I CCD'
_diffrn_measurement_method '\f and \w scans'
_diffrn_radiation_monochromator graphite
_diffrn_radiation_source 'fine-focus sealed tube'
_diffrn_radiation_type MoK\a
_diffrn_radiation_wavelength 0.71073
_diffrn_reflns_av_R_equivalents 0.0236
_diffrn_reflns_av_sigmaI/netI 0.0203
_diffrn_reflns_limit_h_max 19
_diffrn_reflns_limit_h_min -19
_diffrn_reflns_limit_k_max 17
_diffrn_reflns_limit_k_min -19
_diffrn_reflns_limit_l_max 23
_diffrn_reflns_limit_l_min -23
_diffrn_reflns_number 9154
_diffrn_reflns_theta_full 25.00
_diffrn_reflns_theta_max 25.32
_diffrn_reflns_theta_min 2.51
_exptl_absorpt_coefficient_mu 2.545
_exptl_absorpt_correction_T_max 0.9275
_exptl_absorpt_correction_T_min 0.9050
_exptl_absorpt_correction_type multi-scan
_exptl_absorpt_process_details SADABS
_exptl_crystal_colour colorless
_exptl_crystal_density_diffrn 1.533
_exptl_crystal_density_method 'not measured'
_exptl_crystal_description block
_exptl_crystal_F_000 2070
_exptl_crystal_size_max 0.04
_exptl_crystal_size_mid 0.04
_exptl_crystal_size_min 0.03
_refine_diff_density_max 1.247
_refine_diff_density_min -0.529
_refine_diff_density_rms 0.075
_refine_ls_extinction_method none
_refine_ls_goodness_of_fit_ref 1.112
_refine_ls_hydrogen_treatment mixed
_refine_ls_matrix_type full
_refine_ls_number_parameters 129
_refine_ls_number_reflns 1828
_refine_ls_number_restraints 0
_refine_ls_restrained_S_all 1.112
_refine_ls_R_factor_all 0.0235
_refine_ls_R_factor_gt 0.0198
_refine_ls_shift/su_max 0.000
_refine_ls_shift/su_mean 0.000
_refine_ls_structure_factor_coef Fsqd
_refine_ls_weighting_details 'calc w=1/[\s^2^(Fo^2^)+(0.0233P)^2^+8.3724P] where P=(Fo^2^+2Fc^2^)/3'
_refine_ls_weighting_scheme calc
_refine_ls_wR_factor_gt 0.0470
_refine_ls_wR_factor_ref 0.0484
_reflns_number_gt 1680
_reflns_number_total 1828
_reflns_threshold_expression >2sigma(I)
_cod_data_source_file ja501569t_si_006.cif
_cod_data_source_block shelxl
_cod_depositor_comments
;
The following automatic conversions were performed:

'_symmetry_cell_setting' value 'Hexagonal' changed to 'hexagonal'
according to
/usr/data/users/saulius/crontab/automatic-downloads/rss-feeds/ACS/lib/dictionaries/cif_core.dic
dictionary named 'cif_core.dic' version 2.4.2 from 2011-04-26.

Automatic conversion script
Id: cif_fix_values 2281 2013-09-26 08:29:07Z andrius 

 Adding full bibliography for 4121642--4121653.cif.
;
_cod_original_sg_symbol_H-M R-3
_cod_database_code 4121645

loop_
_symmetry_equiv_pos_as_xyz
'x, y, z'
'-y, x-y, z'
'-x+y, -x, z'
'x+2/3, y+1/3, z+1/3'
'-y+2/3, x-y+1/3, z+1/3'
'-x+y+2/3, -x+1/3, z+1/3'
'x+1/3, y+2/3, z+2/3'
'-y+1/3, x-y+2/3, z+2/3'
'-x+y+1/3, -x+2/3, z+2/3'
'-x, -y, -z'
'y, -x+y, -z'
'x-y, x, -z'
'-x+2/3, -y+1/3, -z+1/3'
'y+2/3, -x+y+1/3, -z+1/3'
'x-y+2/3, x+1/3, -z+1/3'
'-x+1/3, -y+2/3, -z+2/3'
'y+1/3, -x+y+2/3, -z+2/3'
'x-y+1/3, x+2/3, -z+2/3'

loop_
_atom_site_label
_atom_site_type_symbol
_atom_site_fract_x
_atom_site_fract_y
_atom_site_fract_z
_atom_site_U_iso_or_equiv
_atom_site_adp_type
_atom_site_occupancy
_atom_site_symmetry_multiplicity
_atom_site_calc_flag
_atom_site_refinement_flags
C1 C 0.56957(19) 0.19634(18) 0.14511(13) 0.0284(6) Uani 1 1 d .
C2 C 0.56822(19) 0.18692(19) -0.01532(13) 0.0282(6) Uani 1 1 d .
C3 C 0.6655(2) 0.1557(2) -0.09887(15) 0.0447(8) Uani 1 1 d .
H3A H 0.6533 0.1430 -0.1477 0.067 Uiso 1 1 calc R
H3B H 0.6908 0.1166 -0.0803 0.067 Uiso 1 1 calc R
H3C H 0.7121 0.2232 -0.0919 0.067 Uiso 1 1 calc R
C4 C 0.4918(2) 0.0496(2) -0.07515(14) 0.0352(6) Uani 1 1 d .
H4 H 0.4801 0.0003 -0.1065 0.042 Uiso 1 1 calc R
C5 C 0.4284(2) 0.05265(19) -0.03241(13) 0.0324(6) Uani 1 1 d .
H5 H 0.3633 0.0053 -0.0276 0.039 Uiso 1 1 calc R
C6 C 0.4237(2) 0.0865(2) 0.18141(14) 0.0353(6) Uani 1 1 d .
H6 H 0.3564 0.0469 0.1830 0.042 Uiso 1 1 calc R
C7 C 0.4860(2) 0.0890(2) 0.22774(14) 0.0373(7) Uani 1 1 d .
H7 H 0.4716 0.0518 0.2680 0.045 Uiso 1 1 calc R
C8 C 0.6625(2) 0.1813(2) 0.24199(16) 0.0476(8) Uani 1 1 d .
H8A H 0.6509 0.1297 0.2735 0.071 Uiso 1 1 calc R
H8B H 0.6829 0.2402 0.2678 0.071 Uiso 1 1 calc R
H8C H 0.7124 0.1907 0.2096 0.071 Uiso 1 1 calc R
B1 B 0.4393(2) 0.1740(2) 0.06298(16) 0.0324(7) Uani 1 1 d .
N1 N 0.57515(16) 0.15662(16) 0.20508(11) 0.0313(5) Uani 1 1 d .
N2 N 0.47482(15) 0.15172(15) 0.13120(10) 0.0290(5) Uani 1 1 d .
N3 N 0.47543(16) 0.13741(15) 0.00328(11) 0.0284(5) Uani 1 1 d .
N4 N 0.57741(16) 0.13241(16) -0.06428(10) 0.0306(5) Uani 1 1 d .
Dy1 Dy 0.6667 0.3333 0.060587(10) 0.02349(8) Uani 1 3 d S
H1 H 0.4714(19) 0.250(2) 0.0585(13) 0.028 Uiso 1 1 d .
H2 H 0.365(2) 0.1407(19) 0.0625(13) 0.028 Uiso 1 1 d .

loop_
_atom_site_aniso_label
_atom_site_aniso_U_11
_atom_site_aniso_U_22
_atom_site_aniso_U_33
_atom_site_aniso_U_23
_atom_site_aniso_U_13
_atom_site_aniso_U_12
C1 0.0286(15) 0.0243(14) 0.0318(13) -0.0006(10) 0.0016(11) 0.0128(12)
C2 0.0298(15) 0.0277(14) 0.0281(13) 0.0010(10) -0.0008(10) 0.0150(12)
C3 0.0427(18) 0.0483(19) 0.0436(17) -0.0071(14) 0.0065(14) 0.0231(16)
C4 0.0429(17) 0.0301(15) 0.0325(14) -0.0069(11) -0.0104(12) 0.0182(14)
C5 0.0313(15) 0.0267(14) 0.0343(14) 0.0000(11) -0.0115(11) 0.0109(12)
C6 0.0298(15) 0.0314(16) 0.0370(15) 0.0016(12) 0.0070(12) 0.0095(13)
C7 0.0411(17) 0.0322(16) 0.0333(14) 0.0077(11) 0.0094(12) 0.0144(14)
C8 0.0418(19) 0.055(2) 0.0446(17) 0.0152(15) -0.0021(14) 0.0233(17)
B1 0.0260(17) 0.0349(19) 0.0363(16) -0.0005(13) 0.0006(13) 0.0153(15)
N1 0.0333(13) 0.0302(13) 0.0297(11) 0.0026(9) 0.0027(9) 0.0153(11)
N2 0.0264(12) 0.0269(12) 0.0315(11) -0.0005(9) 0.0042(9) 0.0115(10)
N3 0.0284(12) 0.0266(12) 0.0295(11) -0.0004(9) -0.0038(9) 0.0132(10)
N4 0.0356(13) 0.0296(12) 0.0278(11) -0.0029(9) -0.0028(9) 0.0172(11)
Dy1 0.02218(10) 0.02218(10) 0.02612(12) 0.000 0.000 0.01109(5)

loop_
_atom_type_symbol
_atom_type_description
_atom_type_scat_dispersion_real
_atom_type_scat_dispersion_imag
_atom_type_scat_source
C C 0.0033 0.0016 'International Tables Vol C Tables 4.2.6.8 and 6.1.1.4'
H H 0.0000 0.0000 'International Tables Vol C Tables 4.2.6.8 and 6.1.1.4'
B B 0.0013 0.0007 'International Tables Vol C Tables 4.2.6.8 and 6.1.1.4'
N N 0.0061 0.0033 'International Tables Vol C Tables 4.2.6.8 and 6.1.1.4'
Dy Dy -0.1892 4.4098 'International Tables Vol C Tables 4.2.6.8 and 6.1.1.4'

loop_
_geom_angle_atom_site_label_1
_geom_angle_atom_site_label_2
_geom_angle_atom_site_label_3
_geom_angle
_geom_angle_site_symmetry_1
_geom_angle_site_symmetry_3
N2 C1 N1 104.2(2) . .
N2 C1 Dy1 111.70(17) . .
N1 C1 Dy1 143.45(19) . .
N3 C2 N4 104.8(2) . .
N3 C2 Dy1 112.59(17) . .
N4 C2 Dy1 142.02(19) . .
N4 C3 H3A 109.5 . .
N4 C3 H3B 109.5 . .
H3A C3 H3B 109.5 . .
N4 C3 H3C 109.5 . .
H3A C3 H3C 109.5 . .
H3B C3 H3C 109.5 . .
C5 C4 N4 106.4(2) . .
C5 C4 H4 126.8 . .
N4 C4 H4 126.8 . .
C4 C5 N3 107.5(2) . .
C4 C5 H5 126.3 . .
N3 C5 H5 126.3 . .
C7 C6 N2 107.8(2) . .
C7 C6 H6 126.1 . .
N2 C6 H6 126.1 . .
C6 C7 N1 106.2(2) . .
C6 C7 H7 126.9 . .
N1 C7 H7 126.9 . .
N1 C8 H8A 109.5 . .
N1 C8 H8B 109.5 . .
H8A C8 H8B 109.5 . .
N1 C8 H8C 109.5 . .
H8A C8 H8C 109.5 . .
H8B C8 H8C 109.5 . .
N3 B1 N2 107.7(2) . .
N3 B1 H1 108.4(14) . .
N2 B1 H1 108.1(14) . .
N3 B1 H2 110.8(14) . .
N2 B1 H2 110.5(14) . .
H1 B1 H2 111(2) . .
C1 N1 C7 111.2(2) . .
C1 N1 C8 125.7(2) . .
C7 N1 C8 123.1(2) . .
C1 N2 C6 110.6(2) . .
C1 N2 B1 119.7(2) . .
C6 N2 B1 129.6(2) . .
C2 N3 C5 110.5(2) . .
C2 N3 B1 119.7(2) . .
C5 N3 B1 129.4(2) . .
C2 N4 C4 110.9(2) . .
C2 N4 C3 125.0(2) . .
C4 N4 C3 124.1(2) . .
C2 Dy1 C2 89.81(9) . 2_655
C2 Dy1 C2 89.81(9) . 3_665
C2 Dy1 C2 89.81(9) 2_655 3_665
C2 Dy1 C1 131.49(8) . 2_655
C2 Dy1 C1 75.40(9) 2_655 2_655
C2 Dy1 C1 134.90(8) 3_665 2_655
C2 Dy1 C1 75.40(9) . .
C2 Dy1 C1 134.90(8) 2_655 .
C2 Dy1 C1 131.49(8) 3_665 .
C1 Dy1 C1 83.16(9) 2_655 .
C2 Dy1 C1 134.90(8) . 3_665
C2 Dy1 C1 131.49(8) 2_655 3_665
C2 Dy1 C1 75.40(9) 3_665 3_665
C1 Dy1 C1 83.16(9) 2_655 3_665
C1 Dy1 C1 83.16(9) . 3_665
C2 Dy1 H1 60.4(6) . .
C2 Dy1 H1 143.2(5) 2_655 .
C2 Dy1 H1 70.5(6) 3_665 .
C1 Dy1 H1 140.1(5) 2_655 .
C1 Dy1 H1 61.9(6) . .
C1 Dy1 H1 74.5(6) 3_665 .

loop_
_geom_bond_atom_site_label_1
_geom_bond_atom_site_label_2
_geom_bond_distance
_geom_bond_site_symmetry_2
C1 N2 1.359(3) .
C1 N1 1.366(3) .
C1 Dy1 2.582(3) .
C2 N3 1.354(3) .
C2 N4 1.363(3) .
C2 Dy1 2.572(3) .
C3 N4 1.451(4) .
C3 H3A 0.9800 .
C3 H3B 0.9800 .
C3 H3C 0.9800 .
C4 C5 1.347(4) .
C4 N4 1.383(4) .
C4 H4 0.9500 .
C5 N3 1.383(3) .
C5 H5 0.9500 .
C6 C7 1.345(4) .
C6 N2 1.378(3) .
C6 H6 0.9500 .
C7 N1 1.380(4) .
C7 H7 0.9500 .
C8 N1 1.457(4) .
C8 H8A 0.9800 .
C8 H8B 0.9800 .
C8 H8C 0.9800 .
B1 N3 1.554(4) .
B1 N2 1.569(4) .
B1 H1 1.07(3) .
B1 H2 1.05(3) .
Dy1 C2 2.572(3) 2_655
Dy1 C2 2.572(3) 3_665
Dy1 C1 2.582(3) 2_655
Dy1 C1 2.582(3) 3_665
Dy1 H1 2.75(3) .
